data_4308160
loop_
_publ_author_name
'Jenni Meiners'
'Jost-Steffen Herrmann'
'Peter W. Roesky'

_publ_contact_author
;
      Prof. Dr. Peter Roesky
      Freie Universit\"at Berlin
      Fabeckstr. 34-36
      14195 Berlin
      Bundesrepublik Deutschland
;
_publ_contact_author_email roesky@chemie.fu-berlin.de
_publ_contact_author_fax +49/(0)3083852440
_publ_contact_author_phone +49/(0)3083854004
_publ_section_title
;
Three-Coordinated Aminotroponiminate and Aminotroponate Complexes of Gold(I)
;
_journal_name_full 'Inorganic Chemistry'
_journal_page_first 4599
_journal_page_last 4604
_journal_paper_doi 10.1021/ic0701662
_journal_volume 46
_journal_year 2007
_chemical_formula_sum 'C31 H34 Au N2 P'
_chemical_formula_weight 662.54
_chemical_name_systematic
; 
 ? 
;
_space_group_IT_number 14
_symmetry_cell_setting monoclinic
_symmetry_Int_Tables_number 14
_symmetry_space_group_name_Hall '-P 2ybc'
_symmetry_space_group_name_H-M 'P 1 21/c 1'
_atom_sites_solution_hydrogens geom
_atom_sites_solution_primary direct
_atom_sites_solution_secondary difmap
_audit_creation_method SHELXL-97
_cell_angle_alpha 90.00
_cell_angle_beta 106.771(4)
_cell_angle_gamma 90.00
_cell_formula_units_Z 4
_cell_length_a 14.3624(7)
_cell_length_b 10.3495(4)
_cell_length_c 19.4897(9)
_cell_measurement_temperature 173(2)
_cell_volume 2773.8(2)
_computing_cell_refinement 'STOE X-AREA'
_computing_data_collection 'STOE X-AREA'
_computing_data_reduction 'STOE X-RED'
_computing_molecular_graphics 'Diamond 2.1e'
_computing_structure_refinement 'SHELXL-97 (Sheldrick, 1997)'
_computing_structure_solution 'SHELXS-97 (Sheldrick, 1990)'
_diffrn_ambient_temperature 173(2)
_diffrn_measured_fraction_theta_full 0.990
_diffrn_measured_fraction_theta_max 0.990
_diffrn_measurement_device_type 'STOE IPDS 2T'
_diffrn_measurement_method 'area detector'
_diffrn_radiation_monochromator graphite
_diffrn_radiation_source 'fine-focus sealed tube'
_diffrn_radiation_type MoK\a
_diffrn_radiation_wavelength 0.71073
_diffrn_reflns_av_R_equivalents 0.0652
_diffrn_reflns_av_sigmaI/netI 0.0404
_diffrn_reflns_limit_h_max 19
_diffrn_reflns_limit_h_min -19
_diffrn_reflns_limit_k_max 14
_diffrn_reflns_limit_k_min -14
_diffrn_reflns_limit_l_max 26
_diffrn_reflns_limit_l_min -21
_diffrn_reflns_number 35534
_diffrn_reflns_theta_full 29.24
_diffrn_reflns_theta_max 29.24
_diffrn_reflns_theta_min 3.46
_exptl_absorpt_coefficient_mu 5.383
_exptl_absorpt_correction_T_max 0.4195
_exptl_absorpt_correction_T_min 0.2738
_exptl_absorpt_correction_type integration
_exptl_crystal_colour red
_exptl_crystal_density_diffrn 1.587
_exptl_crystal_density_method 'not measured'
_exptl_crystal_description prism
_exptl_crystal_F_000 1312
_exptl_crystal_size_max 0.310
_exptl_crystal_size_mid 0.253
_exptl_crystal_size_min 0.210
_refine_diff_density_max 1.639
_refine_diff_density_min -2.133
_refine_diff_density_rms 0.109
_refine_ls_extinction_method none
_refine_ls_goodness_of_fit_ref 1.023
_refine_ls_hydrogen_treatment constr
_refine_ls_matrix_type full
_refine_ls_number_parameters 310
_refine_ls_number_reflns 7466
_refine_ls_number_restraints 0
_refine_ls_restrained_S_all 1.023
_refine_ls_R_factor_all 0.0491
_refine_ls_R_factor_gt 0.0329
_refine_ls_shift/su_max 0.002
_refine_ls_shift/su_mean 0.000
_refine_ls_structure_factor_coef Fsqd
_refine_ls_weighting_details 'calc w=1/[\s^2^(Fo^2^)+(0.0428P)^2^+0.3931P] where P=(Fo^2^+2Fc^2^)/3'
_refine_ls_weighting_scheme calc
_refine_ls_wR_factor_gt 0.0733
_refine_ls_wR_factor_ref 0.0780
_reflns_number_gt 5872
_reflns_number_total 7466
_reflns_threshold_expression >2sigma(I)
_cod_data_source_file ic0701662-file001_1.cif
_cod_data_source_block 1
_cod_database_code 4308160

loop_
_symmetry_equiv_pos_as_xyz
'x, y, z'
'-x, y+1/2, -z+1/2'
'-x, -y, -z'
'x, -y-1/2, z-1/2'

loop_
_atom_site_label
_atom_site_type_symbol
_atom_site_fract_x
_atom_site_fract_y
_atom_site_fract_z
_atom_site_U_iso_or_equiv
_atom_site_adp_type
_atom_site_occupancy
_atom_site_symmetry_multiplicity
_atom_site_calc_flag
_atom_site_refinement_flags
_atom_site_disorder_assembly
_atom_site_disorder_group
C1 C 0.3241(3) 0.1729(4) 0.6374(2) 0.0320(7) Uani 1 1 d . . .
C2 C 0.3282(3) 0.1103(5) 0.7034(2) 0.0450(10) Uani 1 1 d . . .
H2 H 0.3076 0.1632 0.7361 0.054 Uiso 1 1 calc R . .
C3 C 0.3563(4) -0.0127(5) 0.7289(3) 0.0526(12) Uani 1 1 d . . .
H3 H 0.3494 -0.0305 0.7750 0.063 Uiso 1 1 calc R . .
C4 C 0.3928(4) -0.1136(4) 0.6983(3) 0.0546(12) Uani 1 1 d . . .
H4 H 0.4125 -0.1892 0.7264 0.065 Uiso 1 1 calc R . .
C5 C 0.4027(4) -0.1127(4) 0.6307(3) 0.0546(12) Uani 1 1 d . . .
H5 H 0.4347 -0.1864 0.6191 0.065 Uiso 1 1 calc R . .
C6 C 0.3741(4) -0.0230(4) 0.5766(3) 0.0485(10) Uani 1 1 d . . .
H6 H 0.3871 -0.0485 0.5334 0.058 Uiso 1 1 calc R . .
C7 C 0.3286(3) 0.1011(3) 0.5721(2) 0.0314(7) Uani 1 1 d . . .
C8 C 0.3137(3) 0.3859(4) 0.6884(2) 0.0388(8) Uani 1 1 d . . .
H8 H 0.3498 0.3413 0.7338 0.047 Uiso 1 1 calc R . .
C9 C 0.3683(4) 0.5074(5) 0.6812(3) 0.0549(12) Uani 1 1 d . . .
H9A H 0.4357 0.4856 0.6840 0.082 Uiso 1 1 calc R . .
H9B H 0.3676 0.5673 0.7200 0.082 Uiso 1 1 calc R . .
H9C H 0.3372 0.5483 0.6349 0.082 Uiso 1 1 calc R . .
C10 C 0.2118(4) 0.4142(6) 0.6913(3) 0.0560(12) Uani 1 1 d . . .
H10A H 0.1748 0.4556 0.6465 0.084 Uiso 1 1 calc R . .
H10B H 0.2145 0.4720 0.7317 0.084 Uiso 1 1 calc R . .
H10C H 0.1798 0.3332 0.6976 0.084 Uiso 1 1 calc R . .
C11 C 0.2922(3) 0.1065(4) 0.4422(2) 0.0434(10) Uani 1 1 d . . .
H11 H 0.3234 0.0193 0.4505 0.052 Uiso 1 1 calc R . .
C12 C 0.1915(5) 0.0903(7) 0.4006(5) 0.088(2) Uiso 1 1 d . . .
H12A H 0.1558 0.0468 0.4299 0.132 Uiso 1 1 calc R . .
H12B H 0.1883 0.0379 0.3581 0.132 Uiso 1 1 calc R . .
H12C H 0.1624 0.1752 0.3858 0.132 Uiso 1 1 calc R . .
C13 C 0.3474(7) 0.1883(10) 0.4047(6) 0.114(3) Uiso 1 1 d . . .
H13A H 0.3597 0.1392 0.3652 0.172 Uiso 1 1 calc R . .
H13B H 0.4095 0.2137 0.4385 0.172 Uiso 1 1 calc R . .
H13C H 0.3095 0.2657 0.3857 0.172 Uiso 1 1 calc R . .
C14 C 0.1154(3) 0.4758(4) 0.3586(2) 0.0322(7) Uani 1 1 d . . .
C15 C 0.0365(3) 0.3978(4) 0.3599(3) 0.0455(10) Uani 1 1 d . . .
H15 H 0.0225 0.3824 0.4039 0.055 Uiso 1 1 calc R . .
C16 C -0.0210(4) 0.3428(5) 0.2975(3) 0.0541(12) Uani 1 1 d . . .
H16 H -0.0746 0.2902 0.2989 0.065 Uiso 1 1 calc R . .
C17 C -0.0017(4) 0.3633(5) 0.2334(3) 0.0597(13) Uani 1 1 d . . .
H17 H -0.0410 0.3239 0.1908 0.072 Uiso 1 1 calc R . .
C18 C 0.0752(4) 0.4415(6) 0.2313(3) 0.0632(14) Uani 1 1 d . . .
H18 H 0.0884 0.4569 0.1870 0.076 Uiso 1 1 calc R . .
C19 C 0.1338(3) 0.4983(5) 0.2938(3) 0.0476(10) Uani 1 1 d . . .
H19 H 0.1864 0.5524 0.2918 0.057 Uiso 1 1 calc R . .
C20 C 0.2889(2) 0.6258(4) 0.4194(2) 0.0310(7) Uani 1 1 d . . .
C21 C 0.3842(3) 0.5808(5) 0.4362(3) 0.0444(10) Uani 1 1 d . . .
H21 H 0.4011 0.5015 0.4613 0.053 Uiso 1 1 calc R . .
C22 C 0.4545(3) 0.6508(6) 0.4165(3) 0.0552(13) Uani 1 1 d . . .
H22 H 0.5195 0.6197 0.4285 0.066 Uiso 1 1 calc R . .
C23 C 0.4311(3) 0.7649(5) 0.3796(3) 0.0504(11) Uani 1 1 d . . .
H23 H 0.4797 0.8125 0.3663 0.060 Uiso 1 1 calc R . .
C24 C 0.3372(4) 0.8101(4) 0.3621(3) 0.0469(10) Uani 1 1 d . . .
H24 H 0.3205 0.8881 0.3357 0.056 Uiso 1 1 calc R . .
C25 C 0.2669(3) 0.7415(4) 0.3830(3) 0.0412(9) Uani 1 1 d . . .
H25 H 0.2026 0.7746 0.3721 0.049 Uiso 1 1 calc R . .
C26 C 0.1281(3) 0.6575(3) 0.4750(2) 0.0326(8) Uani 1 1 d . . .
C27 C 0.0296(3) 0.6820(4) 0.4434(3) 0.0397(9) Uani 1 1 d . . .
H27 H -0.0056 0.6340 0.4026 0.048 Uiso 1 1 calc R . .
C28 C -0.0171(3) 0.7773(5) 0.4719(3) 0.0520(12) Uani 1 1 d . . .
H28 H -0.0842 0.7939 0.4505 0.062 Uiso 1 1 calc R . .
C29 C 0.0334(4) 0.8471(4) 0.5306(3) 0.0540(13) Uani 1 1 d . . .
H29 H 0.0008 0.9114 0.5498 0.065 Uiso 1 1 calc R . .
C30 C 0.1310(4) 0.8248(5) 0.5619(3) 0.0541(12) Uani 1 1 d . . .
H30 H 0.1663 0.8749 0.6017 0.065 Uiso 1 1 calc R . .
C31 C 0.1772(3) 0.7280(5) 0.5344(3) 0.0476(10) Uani 1 1 d . . .
H31 H 0.2439 0.7102 0.5571 0.057 Uiso 1 1 calc R . .
N1 N 0.3105(2) 0.2991(3) 0.62796(18) 0.0327(6) Uani 1 1 d . . .
N2 N 0.2964(3) 0.1642(3) 0.5126(2) 0.0394(8) Uani 1 1 d . . .
P P 0.19603(6) 0.53234(9) 0.44385(5) 0.02887(18) Uani 1 1 d . . .
Au Au 0.255859(9) 0.374055(14) 0.519307(7) 0.03208(5) Uani 1 1 d . . .

loop_
_atom_site_aniso_label
_atom_site_aniso_U_11
_atom_site_aniso_U_22
_atom_site_aniso_U_33
_atom_site_aniso_U_23
_atom_site_aniso_U_13
_atom_site_aniso_U_12
C1 0.0254(15) 0.0389(17) 0.0308(19) 0.0023(15) 0.0068(14) -0.0001(13)
C2 0.048(2) 0.057(3) 0.032(2) 0.0132(19) 0.0157(18) 0.007(2)
C3 0.053(3) 0.060(3) 0.043(3) 0.019(2) 0.012(2) 0.002(2)
C4 0.060(3) 0.039(2) 0.060(3) 0.016(2) 0.010(2) 0.001(2)
C5 0.070(3) 0.032(2) 0.061(3) 0.006(2) 0.019(3) 0.006(2)
C6 0.065(3) 0.035(2) 0.048(3) 0.0010(19) 0.021(2) 0.0063(19)
C7 0.0301(16) 0.0300(17) 0.0357(19) -0.0010(14) 0.0122(15) -0.0029(13)
C8 0.044(2) 0.046(2) 0.0262(17) -0.0048(17) 0.0090(15) 0.0050(18)
C9 0.064(3) 0.052(3) 0.046(3) -0.014(2) 0.011(2) 0.000(2)
C10 0.053(3) 0.073(3) 0.045(3) -0.015(2) 0.019(2) 0.009(2)
C11 0.058(2) 0.044(2) 0.0305(19) -0.0041(17) 0.0157(19) 0.0106(19)
C14 0.0298(16) 0.0354(17) 0.0305(19) 0.0013(15) 0.0071(15) 0.0016(14)
C15 0.046(2) 0.046(2) 0.045(2) -0.0027(19) 0.013(2) -0.0108(18)
C16 0.045(2) 0.055(3) 0.059(3) -0.012(2) 0.008(2) -0.013(2)
C17 0.050(3) 0.070(3) 0.048(3) -0.018(3) -0.003(2) -0.006(2)
C18 0.060(3) 0.094(4) 0.031(2) -0.011(3) 0.006(2) -0.010(3)
C19 0.042(2) 0.067(3) 0.034(2) -0.004(2) 0.0092(19) -0.009(2)
C20 0.0278(15) 0.0372(17) 0.0282(16) -0.0077(16) 0.0083(13) -0.0016(15)
C21 0.0293(18) 0.064(3) 0.039(2) 0.010(2) 0.0090(17) 0.0048(17)
C22 0.0283(18) 0.092(4) 0.044(3) 0.007(3) 0.0071(18) -0.001(2)
C23 0.042(2) 0.069(3) 0.045(3) -0.014(2) 0.019(2) -0.023(2)
C24 0.058(3) 0.036(2) 0.055(3) -0.0026(19) 0.030(2) -0.0054(18)
C25 0.0372(19) 0.0357(19) 0.056(3) 0.0034(18) 0.022(2) 0.0038(15)
C26 0.0326(17) 0.0330(17) 0.037(2) 0.0058(14) 0.0179(16) 0.0044(13)
C27 0.0316(18) 0.043(2) 0.047(2) 0.0053(18) 0.0152(18) 0.0050(15)
C28 0.042(2) 0.052(2) 0.071(4) 0.011(3) 0.030(2) 0.014(2)
C29 0.068(3) 0.037(2) 0.075(4) 0.007(2) 0.049(3) 0.0115(19)
C30 0.066(3) 0.047(2) 0.055(3) -0.011(2) 0.028(3) 0.006(2)
C31 0.042(2) 0.053(2) 0.048(3) -0.013(2) 0.014(2) 0.0081(19)
N1 0.0361(15) 0.0365(16) 0.0248(15) 0.0000(13) 0.0075(13) 0.0044(12)
N2 0.0494(19) 0.0393(16) 0.0319(18) -0.0036(14) 0.0155(16) 0.0119(15)
P 0.0276(4) 0.0323(4) 0.0270(4) 0.0008(4) 0.0084(4) 0.0020(3)
Au 0.03212(7) 0.03573(7) 0.02867(7) 0.00423(6) 0.00922(5) 0.00477(6)

loop_
_atom_type_symbol
_atom_type_description
_atom_type_scat_dispersion_real
_atom_type_scat_dispersion_imag
_atom_type_scat_source
C C 0.0033 0.0016 'International Tables Vol C Tables 4.2.6.8 and 6.1.1.4'
H H 0.0000 0.0000 'International Tables Vol C Tables 4.2.6.8 and 6.1.1.4'
N N 0.0061 0.0033 'International Tables Vol C Tables 4.2.6.8 and 6.1.1.4'
P P 0.1023 0.0942 'International Tables Vol C Tables 4.2.6.8 and 6.1.1.4'
Au Au -2.0133 8.8022 'International Tables Vol C Tables 4.2.6.8 and 6.1.1.4'

loop_
_geom_angle_atom_site_label_1
_geom_angle_atom_site_label_2
_geom_angle_atom_site_label_3
_geom_angle
_geom_angle_site_symmetry_1
_geom_angle_site_symmetry_3
_geom_angle_publ_flag
N1 C1 C2 122.6(4) . . ?
N1 C1 C7 114.5(3) . . ?
C2 C1 C7 122.8(4) . . ?
C3 C2 C1 132.3(5) . . ?
C4 C3 C2 130.5(5) . . ?
C5 C4 C3 124.8(4) . . ?
C4 C5 C6 130.7(5) . . ?
C5 C6 C7 133.0(5) . . ?
N2 C7 C6 123.1(4) . . ?
N2 C7 C1 114.8(3) . . ?
C6 C7 C1 121.8(4) . . ?
N1 C8 C9 109.4(3) . . ?
N1 C8 C10 110.0(4) . . ?
C9 C8 C10 112.2(4) . . ?
C12 C11 N2 109.4(5) . . ?
C12 C11 C13 112.3(6) . . ?
N2 C11 C13 109.9(5) . . ?
C19 C14 C15 118.9(4) . . ?
C19 C14 P 122.6(3) . . ?
C15 C14 P 118.3(3) . . ?
C16 C15 C14 120.3(5) . . ?
C17 C16 C15 120.9(5) . . ?
C16 C17 C18 119.3(5) . . ?
C17 C18 C19 120.6(5) . . ?
C14 C19 C18 120.1(5) . . ?
C25 C20 C21 118.4(4) . . ?
C25 C20 P 121.2(3) . . ?
C21 C20 P 120.4(3) . . ?
C22 C21 C20 120.4(4) . . ?
C23 C22 C21 120.5(4) . . ?
C22 C23 C24 119.9(4) . . ?
C23 C24 C25 119.8(4) . . ?
C20 C25 C24 121.1(4) . . ?
C31 C26 C27 119.0(4) . . ?
C31 C26 P 117.5(3) . . ?
C27 C26 P 123.6(3) . . ?
C26 C27 C28 119.6(5) . . ?
C29 C28 C27 120.5(4) . . ?
C28 C29 C30 120.4(4) . . ?
C29 C30 C31 119.3(5) . . ?
C26 C31 C30 121.2(4) . . ?
C1 N1 C8 121.4(3) . . ?
C1 N1 Au 118.9(3) . . ?
C8 N1 Au 118.7(2) . . ?
C7 N2 C11 122.4(3) . . ?
C7 N2 Au 117.7(3) . . ?
C11 N2 Au 119.8(3) . . ?
C20 P C14 104.65(17) . . ?
C20 P C26 102.27(17) . . ?
C14 P C26 105.66(18) . . ?
C20 P Au 113.31(13) . . ?
C14 P Au 113.08(13) . . ?
C26 P Au 116.61(13) . . ?
N1 Au P 151.10(9) . . ?
N1 Au N2 71.79(13) . . ?
P Au N2 137.11(10) . . ?

loop_
_geom_bond_atom_site_label_1
_geom_bond_atom_site_label_2
_geom_bond_distance
_geom_bond_site_symmetry_2
_geom_bond_publ_flag
C1 N1 1.325(5) . ?
C1 C2 1.427(6) . ?
C1 C7 1.491(6) . ?
C2 C3 1.384(6) . ?
C3 C4 1.378(7) . ?
C4 C5 1.366(8) . ?
C5 C6 1.377(7) . ?
C6 C7 1.432(5) . ?
C7 N2 1.295(5) . ?
C8 N1 1.471(5) . ?
C8 C9 1.510(7) . ?
C8 C10 1.511(6) . ?
C11 C12 1.448(9) . ?
C11 N2 1.483(5) . ?
C11 C13 1.488(10) . ?
C14 C19 1.384(6) . ?
C14 C15 1.397(5) . ?
C14 P 1.825(4) . ?
C15 C16 1.381(7) . ?
C16 C17 1.372(8) . ?
C17 C18 1.380(8) . ?
C18 C19 1.394(7) . ?
C20 C25 1.381(6) . ?
C20 C21 1.392(5) . ?
C20 P 1.819(4) . ?
C21 C22 1.385(6) . ?
C22 C23 1.372(7) . ?
C23 C24 1.374(7) . ?
C24 C25 1.389(6) . ?
C26 C31 1.378(6) . ?
C26 C27 1.394(5) . ?
C26 P 1.828(4) . ?
C27 C28 1.395(6) . ?
C28 C29 1.370(8) . ?
C29 C30 1.377(8) . ?
C30 C31 1.391(6) . ?
N1 Au 2.178(3) . ?
N2 Au 2.262(3) . ?
P Au 2.2036(10) . ?
